data_7007709
loop_
_publ_author_name
'Bazzicalupi, Carla'
'Bencini, Andrea'
'Bianchi, Antonio'
'Borsari, Lucia'
'Danesi, Andrea'
'Giorgi, Claudia'
'Mariani, Palma'
'Pina, Fernando'
'Santarelli, Samuele'
'Valtancoli, Barbara'

_publ_section_title
;
 Coordination features of a terpyridine-containing polyamine receptor.
 Effect of protonation on the photophysical properties of the
 complexes.
;
_journal_issue 48
_journal_name_full 'Dalton transactions (Cambridge, England : 2003)'
_journal_page_first 5743
_journal_page_last 5752
_journal_paper_doi 10.1039/b609462g
_journal_year 2006
_chemical_formula_moiety
;
C26 H36 N7 Br Pb +2, (Cl O4 -1)2
;
_chemical_formula_sum 'C26 H36 Br Cl2 N7 O8 Pb'
_chemical_formula_weight 932.62
_chemical_name_systematic
;
?
;
_space_group_IT_number 14
_symmetry_cell_setting monoclinic
_symmetry_space_group_name_Hall '-P 2yab'
_symmetry_space_group_name_H-M 'P 1 21/a 1'
_atom_sites_solution_hydrogens geom
_atom_sites_solution_primary direct
_atom_sites_solution_secondary difmap
_audit_creation_method SHELXL-97
_cell_angle_alpha 90.00
_cell_angle_beta 90.84(2)
_cell_angle_gamma 90.00
_cell_formula_units_Z 4
_cell_length_a 13.005(3)
_cell_length_b 14.517(4)
_cell_length_c 17.229(5)
_cell_measurement_temperature 298
_cell_volume 3252.4(15)
_computing_cell_refinement 'CrysAlis Red - Oxford Diffraction'
_computing_data_collection 'CrysAlis CCD - Oxford Diffraction'
_computing_data_reduction 'CrysAlis Red - Oxford Diffraction'
_computing_molecular_graphics 'ORTEP3 Ver. 1.01\b (Farrugia, 1997)'
_computing_publication_material 'PARST93 (Nardelli, 1993)'
_computing_structure_refinement 'SHELXL-97 (Sheldrick, 1997)'
_computing_structure_solution 'SIR97 (Altomare 1997)'
_diffrn_ambient_temperature 298
_diffrn_measured_fraction_theta_full 0.788
_diffrn_measured_fraction_theta_max 0.788
_diffrn_measurement_device_type 'Xcalibur3-Oxford Diffraction'
_diffrn_measurement_method 'omega scan'
_diffrn_radiation_monochromator graphite
_diffrn_radiation_source 'fine-focus sealed tube'
_diffrn_radiation_type MoK\a
_diffrn_radiation_wavelength 0.71069
_diffrn_reflns_av_R_equivalents 0.1055
_diffrn_reflns_av_sigmaI/netI 0.4211
_diffrn_reflns_limit_h_max 16
_diffrn_reflns_limit_h_min -14
_diffrn_reflns_limit_k_max 10
_diffrn_reflns_limit_k_min -17
_diffrn_reflns_limit_l_max 21
_diffrn_reflns_limit_l_min -19
_diffrn_reflns_number 12836
_diffrn_reflns_theta_full 27.34
_diffrn_reflns_theta_max 27.34
_diffrn_reflns_theta_min 4.01
_diffrn_standards_decay_% 0
_exptl_absorpt_coefficient_mu 6.638
_exptl_absorpt_correction_T_max 0.51
_exptl_absorpt_correction_T_min 0.32
_exptl_absorpt_correction_type empirical
_exptl_crystal_colour colourless
_exptl_crystal_density_diffrn 1.905
_exptl_crystal_density_method 'not measured'
_exptl_crystal_description prismatic
_exptl_crystal_F_000 1824
_exptl_crystal_size_max 0.15
_exptl_crystal_size_mid 0.15
_exptl_crystal_size_min 0.1
_refine_diff_density_max 1.266
_refine_diff_density_min -0.647
_refine_diff_density_rms 0.116
_refine_ls_extinction_method none
_refine_ls_goodness_of_fit_ref 0.633
_refine_ls_hydrogen_treatment refU
_refine_ls_matrix_type full
_refine_ls_number_parameters 406
_refine_ls_number_reflns 5803
_refine_ls_number_restraints 6
_refine_ls_restrained_S_all 0.633
_refine_ls_R_factor_all 0.2477
_refine_ls_R_factor_gt 0.0523
_refine_ls_shift/su_max 0.004
_refine_ls_shift/su_mean 0.000
_refine_ls_structure_factor_coef Fsqd
_refine_ls_weighting_details 'calc w=1/[\s^2^(Fo^2^)+(0.0325P)^2^+0.0000P] where P=(Fo^2^+2Fc^2^)/3'
_refine_ls_weighting_scheme calc
_refine_ls_wR_factor_gt 0.0843
_refine_ls_wR_factor_ref 0.1148
_reflns_number_gt 1329
_reflns_number_total 5803
_reflns_threshold_expression >2sigma(I)
_cod_data_source_file b609462g.txt
_cod_data_source_block '[PbHLBr](ClO4)2'
_cod_original_cell_volume 3252(2)
_cod_original_sg_symbol_H-M P21/a
_cod_database_code 7007709

loop_
_symmetry_equiv_pos_as_xyz
'x, y, z'
'-x+1/2, y+1/2, -z'
'-x, -y, -z'
'x-1/2, -y-1/2, z'

loop_
_atom_site_label
_atom_site_type_symbol
_atom_site_fract_x
_atom_site_fract_y
_atom_site_fract_z
_atom_site_U_iso_or_equiv
_atom_site_adp_type
_atom_site_occupancy
_atom_site_symmetry_multiplicity
_atom_site_calc_flag
_atom_site_refinement_flags
_atom_site_disorder_assembly
_atom_site_disorder_group
Pb1 Pb 0.63325(5) 0.15861(4) 0.64624(4) 0.0721(3) Uani 1 1 d . . .
Br2 Br 0.84022(11) 0.17611(10) 0.61700(10) 0.0881(6) Uani 1 1 d . . .
Cl1 Cl 1.0270(5) -0.1194(4) 0.7845(4) 0.0921(16) Uani 1 1 d . . .
Cl2 Cl 0.4110(5) 0.0855(4) 0.8906(4) 0.1108(18) Uani 1 1 d . . .
N1 N 0.6195(7) 0.2828(8) 0.5349(9) 0.055(4) Uani 1 1 d . . .
N4 N 0.7211(9) 0.0564(8) 0.7619(7) 0.075(4) Uani 1 1 d . . .
H4A H 0.7866 0.0433 0.7477 0.090 Uiso 1 1 calc R . .
C12 C 0.6293(10) -0.1500(12) 0.5427(11) 0.073(5) Uani 1 1 d . . .
H12 H 0.6149 -0.1746 0.4939 0.088 Uiso 1 1 calc R . .
C11 C 0.6385(11) -0.0567(14) 0.5507(13) 0.067(6) Uani 1 1 d . . .
N3 N 0.6502(9) -0.0194(8) 0.6234(11) 0.068(4) Uani 1 1 d . . .
C14 C 0.6531(11) -0.1680(14) 0.6805(11) 0.076(5) Uani 1 1 d . . .
H14 H 0.6600 -0.2037 0.7251 0.092 Uiso 1 1 calc R . .
O11 O 1.1000(10) -0.1117(7) 0.7264(7) 0.138(5) Uani 1 1 d . . .
O12 O 0.9835(9) -0.2066(8) 0.7829(6) 0.124(5) Uani 1 1 d . . .
O13 O 0.9481(11) -0.0537(9) 0.7709(7) 0.153(6) Uani 1 1 d . . .
C1 C 0.6189(10) 0.3740(13) 0.5551(10) 0.056(5) Uani 1 1 d . . .
C2 C 0.6116(11) 0.4419(12) 0.5003(13) 0.081(6) Uani 1 1 d . . .
H2 H 0.6137 0.5034 0.5153 0.097 Uiso 1 1 calc R . .
O21 O 0.3163(10) 0.0451(8) 0.9128(9) 0.173(6) Uani 1 1 d . . .
C13 C 0.6408(12) -0.2077(12) 0.6043(16) 0.097(7) Uani 1 1 d . . .
H13 H 0.6408 -0.2713 0.5974 0.116 Uiso 1 1 calc R . .
C6 C 0.6187(11) 0.1600(13) 0.4415(13) 0.067(5) Uani 1 1 d . . .
N7 N 0.6703(10) 0.3354(8) 0.6924(10) 0.097(4) Uani 1 1 d . . .
H7A H 0.7384 0.3447 0.6836 0.116 Uiso 1 1 calc R . .
C4 C 0.6043(11) 0.3261(15) 0.4047(11) 0.088(6) Uani 1 1 d . . .
H4 H 0.6000 0.3096 0.3526 0.105 Uiso 1 1 calc R . .
C16 C 0.6644(11) -0.0317(11) 0.7662(11) 0.086(6) Uani 1 1 d . . .
H16A H 0.5968 -0.0214 0.7877 0.103 Uiso 1 1 calc R . .
H16B H 0.7012 -0.0746 0.7996 0.103 Uiso 1 1 calc R . .
C26 C 0.6193(12) 0.3952(10) 0.6415(11) 0.092(6) Uani 1 1 d . . .
H26A H 0.6491 0.4560 0.6486 0.110 Uiso 1 1 calc R . .
H26B H 0.5483 0.3991 0.6577 0.110 Uiso 1 1 calc R . .
C18 C 0.7660(10) 0.0567(11) 0.9089(10) 0.084(6) Uani 1 1 d . . .
H18A H 0.7211 0.0045 0.9177 0.101 Uiso 1 1 calc R . .
H18B H 0.8341 0.0328 0.8986 0.101 Uiso 1 1 calc R . .
C17 C 0.7271(11) 0.1091(9) 0.8374(9) 0.080(5) Uani 1 1 d . . .
H17A H 0.6590 0.1325 0.8484 0.095 Uiso 1 1 calc R . .
H17B H 0.7716 0.1619 0.8299 0.095 Uiso 1 1 calc R . .
N2 N 0.6283(9) 0.1009(11) 0.5030(9) 0.067(4) Uani 1 1 d . . .
O14 O 1.0680(11) -0.0990(10) 0.8573(9) 0.178(6) Uani 1 1 d . . .
O23 O 0.4193(14) 0.1679(10) 0.9272(10) 0.263(11) Uani 1 1 d . . .
C3 C 0.6011(12) 0.4196(15) 0.4227(13) 0.094(6) Uani 1 1 d . . .
H3 H 0.5923 0.4644 0.3847 0.113 Uiso 1 1 calc R . .
N5 N 0.6681(10) 0.1405(9) 1.0056(9) 0.090(4) Uani 1 1 d . . .
H5 H 0.6310 0.0862 1.0094 0.108 Uiso 1 1 d . . .
C25 C 0.6582(15) 0.3514(10) 0.7726(11) 0.107(7) Uani 1 1 d . . .
H25A H 0.6708 0.4165 0.7816 0.129 Uiso 1 1 calc R . .
H25B H 0.7125 0.3180 0.7996 0.129 Uiso 1 1 calc R . .
C5 C 0.6138(11) 0.2539(15) 0.4604(11) 0.063(5) Uani 1 1 d . . .
C23 C 0.5527(13) 0.3493(11) 0.8942(13) 0.099(6) Uani 1 1 d . . .
H23A H 0.4856 0.3302 0.9120 0.118 Uiso 1 1 calc R . .
H23B H 0.5571 0.4156 0.9006 0.118 Uiso 1 1 calc R . .
C24 C 0.5596(14) 0.3278(10) 0.8108(14) 0.111(7) Uani 1 1 d . . .
H24A H 0.5045 0.3600 0.7837 0.134 Uiso 1 1 calc R . .
H24B H 0.5476 0.2624 0.8041 0.134 Uiso 1 1 calc R . .
C7 C 0.6249(11) 0.1300(13) 0.3661(12) 0.075(5) Uani 1 1 d . . .
H7 H 0.6280 0.1715 0.3250 0.090 Uiso 1 1 calc R . .
O22 O 0.4929(10) 0.0281(11) 0.9148(8) 0.181(7) Uani 1 1 d . . .
C15 C 0.6539(12) -0.0722(14) 0.6823(12) 0.073(6) Uani 1 1 d . . .
O24 O 0.4193(12) 0.0991(11) 0.8095(10) 0.204(8) Uani 1 1 d . . .
C19 C 0.7709(13) 0.1136(11) 0.9802(9) 0.095(6) Uani 1 1 d . . .
H19A H 0.8111 0.1685 0.9703 0.114 Uiso 1 1 calc R . .
H19B H 0.8051 0.0791 1.0212 0.114 Uiso 1 1 calc R . .
N6 N 0.6308(10) 0.3067(8) 0.9438(10) 0.088(5) Uani 1 1 d . . .
H6A H 0.6936 0.3298 0.9301 0.106 Uiso 1 1 d . . .
C10 C 0.6278(11) 0.0124(15) 0.4873(11) 0.069(5) Uani 1 1 d . . .
C22 C 0.6087(11) 0.3376(9) 1.0329(12) 0.084(6) Uani 1 1 d . . .
H22A H 0.6142 0.4038 1.0397 0.101 Uiso 1 1 calc R . .
H22B H 0.5419 0.3168 1.0501 0.101 Uiso 1 1 calc R . .
C21 C 0.6951(13) 0.2872(15) 1.0734(10) 0.120(7) Uani 1 1 d . . .
H21A H 0.7091 0.3153 1.1235 0.144 Uiso 1 1 calc R . .
H21B H 0.7569 0.2913 1.0428 0.144 Uiso 1 1 calc R . .
C8 C 0.6266(12) 0.0360(16) 0.3535(11) 0.095(6) Uani 1 1 d . . .
H8 H 0.6224 0.0140 0.3029 0.114 Uiso 1 1 calc R . .
C20 C 0.6649(13) 0.1837(13) 1.0846(11) 0.123(7) Uani 1 1 d . . .
H20A H 0.7132 0.1535 1.1197 0.148 Uiso 1 1 calc R . .
H20B H 0.5965 0.1788 1.1059 0.148 Uiso 1 1 calc R . .
C9 C 0.6334(12) -0.0198(12) 0.4076(13) 0.076(6) Uani 1 1 d U . .
H9 H 0.6421 -0.0821 0.3973 0.091 Uiso 1 1 calc R . .

loop_
_atom_site_aniso_label
_atom_site_aniso_U_11
_atom_site_aniso_U_22
_atom_site_aniso_U_33
_atom_site_aniso_U_23
_atom_site_aniso_U_13
_atom_site_aniso_U_12
Pb1 0.0822(5) 0.0618(4) 0.0723(5) -0.0010(5) 0.0006(3) 0.0027(5)
Br2 0.0770(12) 0.0854(13) 0.1017(15) 0.0133(11) -0.0059(11) 0.0143(10)
Cl1 0.123(5) 0.072(4) 0.081(5) -0.007(3) 0.011(4) -0.010(4)
Cl2 0.097(5) 0.104(5) 0.131(6) -0.003(4) 0.001(5) -0.015(4)
N1 0.030(7) 0.032(8) 0.102(13) -0.020(8) -0.008(8) 0.001(6)
N4 0.099(10) 0.071(9) 0.057(10) -0.002(8) 0.023(8) -0.003(8)
C12 0.073(11) 0.020(10) 0.126(18) -0.019(12) -0.019(11) -0.002(10)
C11 0.039(10) 0.092(18) 0.070(17) -0.027(15) 0.016(11) 0.005(11)
N3 0.082(10) 0.051(9) 0.072(13) 0.024(10) 0.019(10) 0.018(8)
C14 0.084(12) 0.060(14) 0.085(16) 0.043(12) -0.016(11) 0.014(11)
O11 0.192(13) 0.099(9) 0.124(11) -0.005(8) 0.080(11) -0.019(8)
O12 0.186(13) 0.084(8) 0.103(11) -0.009(8) 0.039(9) -0.039(8)
O13 0.200(14) 0.143(12) 0.115(12) -0.033(9) -0.031(10) 0.065(11)
C1 0.028(9) 0.100(16) 0.039(13) -0.027(12) -0.011(8) 0.010(10)
C2 0.072(12) 0.082(14) 0.087(17) 0.047(14) -0.014(13) 0.035(10)
O21 0.113(11) 0.145(12) 0.260(18) 0.067(11) -0.023(11) -0.032(9)
C13 0.045(11) 0.062(15) 0.18(3) 0.012(17) 0.016(15) 0.013(10)
C6 0.069(11) 0.035(12) 0.097(18) -0.006(15) -0.014(12) 0.021(11)
N7 0.130(13) 0.072(10) 0.088(13) 0.039(10) 0.012(11) -0.018(9)
C4 0.072(12) 0.092(16) 0.099(17) 0.008(16) -0.006(11) 0.003(12)
C16 0.068(12) 0.071(13) 0.119(19) 0.056(13) 0.018(12) 0.005(10)
C26 0.124(15) 0.061(11) 0.092(17) 0.028(13) 0.015(13) 0.043(11)
C18 0.063(12) 0.130(16) 0.060(14) 0.038(13) 0.004(11) 0.013(11)
C17 0.119(14) 0.070(11) 0.050(13) -0.027(10) 0.031(11) 0.014(10)
N2 0.060(9) 0.046(10) 0.095(13) -0.033(10) -0.021(8) 0.001(8)
O14 0.189(14) 0.234(16) 0.110(13) -0.042(12) -0.023(11) -0.054(11)
O23 0.39(3) 0.126(12) 0.28(2) -0.154(13) 0.148(18) -0.080(14)
C3 0.062(12) 0.13(2) 0.094(19) 0.010(16) -0.010(13) 0.006(13)
N5 0.090(11) 0.093(11) 0.087(12) -0.015(9) 0.004(10) -0.036(9)
C25 0.18(2) 0.092(14) 0.054(15) 0.057(12) 0.040(14) 0.011(14)
C5 0.048(11) 0.097(18) 0.044(14) -0.004(14) 0.014(11) 0.005(11)
C23 0.079(14) 0.093(14) 0.12(2) -0.018(15) 0.013(14) 0.016(12)
C24 0.138(19) 0.065(13) 0.13(2) 0.014(14) 0.024(17) 0.013(12)
C7 0.081(12) 0.062(15) 0.082(16) 0.022(12) 0.004(11) -0.008(10)
O22 0.101(11) 0.305(19) 0.137(14) 0.042(13) -0.002(10) 0.039(12)
C15 0.091(13) 0.070(15) 0.058(16) 0.017(13) 0.033(12) 0.031(11)
O24 0.214(17) 0.28(2) 0.113(14) 0.025(13) 0.005(13) -0.004(13)
C19 0.108(17) 0.146(17) 0.031(13) -0.015(11) -0.010(12) -0.002(13)
N6 0.092(11) 0.060(10) 0.111(14) -0.033(9) -0.021(10) 0.006(8)
C10 0.061(12) 0.084(15) 0.060(15) 0.000(14) -0.022(10) -0.018(11)
C22 0.052(11) 0.023(8) 0.18(2) -0.047(12) -0.020(12) 0.009(9)
C21 0.092(16) 0.16(2) 0.109(17) -0.075(15) -0.006(13) -0.042(15)
C8 0.103(14) 0.101(16) 0.081(17) -0.049(14) -0.028(12) -0.023(14)
C20 0.133(17) 0.126(18) 0.111(19) -0.037(15) 0.051(14) -0.052(14)
C9 0.066(9) 0.071(9) 0.090(10) -0.018(8) -0.018(8) 0.020(7)

loop_
_atom_type_symbol
_atom_type_description
_atom_type_scat_dispersion_real
_atom_type_scat_dispersion_imag
_atom_type_scat_source
C C 0.0033 0.0016 'International Tables Vol C Tables 4.2.6.8 and 6.1.1.4'
H H 0.0000 0.0000 'International Tables Vol C Tables 4.2.6.8 and 6.1.1.4'
N N 0.0061 0.0033 'International Tables Vol C Tables 4.2.6.8 and 6.1.1.4'
O O 0.0106 0.0060 'International Tables Vol C Tables 4.2.6.8 and 6.1.1.4'
Cl Cl 0.1484 0.1585 'International Tables Vol C Tables 4.2.6.8 and 6.1.1.4'
Pb Pb -3.3944 10.1111 'International Tables Vol C Tables 4.2.6.8 and 6.1.1.4'
Br Br -0.2901 2.4595 'International Tables Vol C Tables 4.2.6.8 and 6.1.1.4'

loop_
_geom_angle_atom_site_label_1
_geom_angle_atom_site_label_2
_geom_angle_atom_site_label_3
_geom_angle
_geom_angle_site_symmetry_1
_geom_angle_site_symmetry_3
_geom_angle_publ_flag
N2 Pb1 N3 62.8(5) . . ?
N2 Pb1 N1 62.0(5) . . ?
N3 Pb1 N1 124.7(5) . . ?
N2 Pb1 N7 125.5(5) . . ?
N3 Pb1 N7 162.9(5) . . ?
N1 Pb1 N7 65.1(5) . . ?
N2 Pb1 N4 121.5(4) . . ?
N3 Pb1 N4 62.5(5) . . ?
N1 Pb1 N4 158.2(3) . . ?
N7 Pb1 N4 103.2(4) . . ?
N2 Pb1 Br2 82.4(3) . . ?
N3 Pb1 Br2 88.8(3) . . ?
N1 Pb1 Br2 82.0(2) . . ?
N7 Pb1 Br2 78.3(3) . . ?
N4 Pb1 Br2 77.5(2) . . ?
O14 Cl1 O12 111.4(9) . . ?
O14 Cl1 O11 112.0(9) . . ?
O12 Cl1 O11 109.9(7) . . ?
O14 Cl1 O13 105.9(9) . . ?
O12 Cl1 O13 108.5(9) . . ?
O11 Cl1 O13 109.0(8) . . ?
O23 Cl2 O24 109.2(11) . . ?
O23 Cl2 O21 107.6(10) . . ?
O24 Cl2 O21 113.6(10) . . ?
O23 Cl2 O22 109.2(12) . . ?
O24 Cl2 O22 107.8(10) . . ?
O21 Cl2 O22 109.3(9) . . ?
C5 N1 C1 122.8(16) . . ?
C5 N1 Pb1 118.7(12) . . ?
C1 N1 Pb1 118.5(12) . . ?
C16 N4 C17 114.5(12) . . ?
C16 N4 Pb1 107.7(9) . . ?
C17 N4 Pb1 111.8(9) . . ?
C11 C12 C13 121.6(19) . . ?
C12 C11 N3 119.5(18) . . ?
C12 C11 C10 126(2) . . ?
N3 C11 C10 114.3(17) . . ?
C15 N3 C11 119.5(17) . . ?
C15 N3 Pb1 118.4(13) . . ?
C11 N3 Pb1 121.2(12) . . ?
C15 C14 C13 114.9(17) . . ?
C2 C1 N1 121.5(16) . . ?
C2 C1 C26 122.0(18) . . ?
N1 C1 C26 116.4(16) . . ?
C3 C2 C1 120.3(19) . . ?
C12 C13 C14 118.3(18) . . ?
C7 C6 N2 121.9(16) . . ?
C7 C6 C5 122.0(19) . . ?
N2 C6 C5 116(2) . . ?
C26 N7 C25 116.9(15) . . ?
C26 N7 Pb1 108.8(11) . . ?
C25 N7 Pb1 114.7(10) . . ?
C3 C4 C5 124.6(19) . . ?
N4 C16 C15 108.4(13) . . ?
N7 C26 C1 118.9(15) . . ?
C19 C18 C17 113.6(13) . . ?
N4 C17 C18 117.0(12) . . ?
C10 N2 C6 117.0(17) . . ?
C10 N2 Pb1 120.6(13) . . ?
C6 N2 Pb1 122.2(12) . . ?
C2 C3 C4 116(2) . . ?
C19 N5 C20 114.8(13) . . ?
N7 C25 C24 120.2(17) . . ?
N1 C5 C4 114.5(17) . . ?
N1 C5 C6 121.3(19) . . ?
C4 C5 C6 124.2(19) . . ?
C24 C23 N6 115.5(15) . . ?
C23 C24 C25 116.6(16) . . ?
C8 C7 C6 117.5(17) . . ?
N3 C15 C14 125.8(17) . . ?
N3 C15 C16 120.8(18) . . ?
C14 C15 C16 113.4(18) . . ?
C18 C19 N5 111.6(14) . . ?
C23 N6 C22 107.8(14) . . ?
N2 C10 C9 120.6(17) . . ?
N2 C10 C11 120.6(18) . . ?
C9 C10 C11 118.1(19) . . ?
C21 C22 N6 99.3(12) . . ?
C22 C21 C20 109.7(14) . . ?
C9 C8 C7 122.0(19) . . ?
N5 C20 C21 106.2(13) . . ?
C8 C9 C10 119.9(19) . . ?

loop_
_geom_bond_atom_site_label_1
_geom_bond_atom_site_label_2
_geom_bond_distance
_geom_bond_site_symmetry_2
_geom_bond_publ_flag
Pb1 N2 2.606(13) . ?
Pb1 N3 2.624(12) . ?
Pb1 N1 2.637(13) . ?
Pb1 N7 2.728(12) . ?
Pb1 N4 2.722(11) . ?
Pb1 Br2 2.7572(17) . ?
Cl1 O14 1.387(13) . ?
Cl1 O12 1.386(10) . ?
Cl1 O11 1.395(10) . ?
Cl1 O13 1.418(12) . ?
Cl2 O23 1.356(11) . ?
Cl2 O24 1.416(14) . ?
Cl2 O21 1.422(12) . ?
Cl2 O22 1.411(13) . ?
N1 C5 1.351(16) . ?
N1 C1 1.369(16) . ?
N4 C16 1.479(14) . ?
N4 C17 1.510(14) . ?
C12 C11 1.367(18) . ?
C12 C13 1.36(2) . ?
C11 N3 1.371(17) . ?
C11 C10 1.49(2) . ?
N3 C15 1.272(16) . ?
C14 C15 1.392(18) . ?
C14 C13 1.440(19) . ?
C1 C2 1.367(17) . ?
C1 C26 1.521(18) . ?
C2 C3 1.380(19) . ?
C6 C7 1.375(19) . ?
C6 N2 1.368(17) . ?
C6 C5 1.40(2) . ?
N7 C26 1.394(15) . ?
N7 C25 1.413(16) . ?
C4 C3 1.394(19) . ?
C4 C5 1.425(19) . ?
C16 C15 1.566(19) . ?
C18 C19 1.481(17) . ?
C18 C17 1.528(16) . ?
N2 C10 1.313(17) . ?
N5 C19 1.466(16) . ?
N5 C20 1.501(17) . ?
C25 C24 1.490(18) . ?
C23 C24 1.47(2) . ?
C23 N6 1.456(17) . ?
C7 C8 1.383(18) . ?
N6 C22 1.629(18) . ?
C10 C9 1.454(19) . ?
C22 C21 1.503(18) . ?
C21 C20 1.565(17) . ?
C8 C9 1.236(19) . ?
